data_4066545
loop_
_publ_author_name
'Schwarz, Andrew D.'
'Herbert, Katherine R.'
'Paniagua, Cristina'
'Mountford, Philip'

_publ_section_title
;
 Ligand Variations in New Sulfonamide-Supported Group 4 Ring-Opening
 Polymerization Catalysts
;
_journal_issue 18
_journal_name_full Organometallics
_journal_page_first 4171
_journal_paper_doi 10.1021/om100508j
_journal_volume 29
_journal_year 2010
_chemical_formula_moiety 'C60.00 H42 F36 N8 O13 S6 Zr2, (C7 H8) (C4 H10 O)'
_chemical_formula_sum 'C71 H60 F36 N8 O14 S6 Zr2'
_chemical_formula_weight 2308.07
_chemical_name_systematic
;
[Zr(N3ArF)(u-O)]2
;
_space_group_IT_number 14
_symmetry_cell_setting monoclinic
_symmetry_space_group_name_Hall '-P 2ybc'
_symmetry_space_group_name_H-M 'P 1 21/c 1'
_atom_sites_solution_hydrogens geom
_atom_sites_solution_primary 'direct &#x00AD;_atom_sites_solution_secondary difmap'
_audit_creation_method CRYSTALS_ver_12.86
_cell_angle_alpha 90
_cell_angle_beta 102.6647(4)
_cell_angle_gamma 90
_cell_formula_units_Z 4
_cell_length_a 16.34020(10)
_cell_length_b 24.5787(2)
_cell_length_c 22.9231(2)
_cell_measurement_reflns_used 17121
_cell_measurement_temperature 150
_cell_measurement_theta_max 27
_cell_measurement_theta_min 5
_cell_volume 8982.40(12)
_computing_cell_refinement 'DENZO/SCALEPACK (Otwinowski & Minor, 1997)'
_computing_data_collection 'COLLECT (Nonius, 1997-2001).'
_computing_data_reduction 'DENZO/SCALEPACK (Otwinowski & Minor, 1997)'
_computing_molecular_graphics 'CAMERON (Watkin et al., 1996)'
_computing_publication_material 'CRYSTALS (Betteridge et al., 2003)'
_computing_structure_refinement 'CRYSTALS (Betteridge et al., 2003)'
_computing_structure_solution 'SIR92 (Altomare et al., 1994)'
_diffrn_ambient_temperature 150
_diffrn_measured_fraction_theta_full 0.986
_diffrn_measured_fraction_theta_max 0.981
_diffrn_measurement_device 'Nonius KappaCCD'
_diffrn_measurement_device_type Area
_diffrn_measurement_method \w
_diffrn_radiation_monochromator graphite
_diffrn_radiation_type 'Mo K\a'
_diffrn_radiation_wavelength 0.71073
_diffrn_reflns_av_R_equivalents 0.031
_diffrn_reflns_limit_h_max 21
_diffrn_reflns_limit_h_min -21
_diffrn_reflns_limit_k_max 26
_diffrn_reflns_limit_k_min -31
_diffrn_reflns_limit_l_max 29
_diffrn_reflns_limit_l_min -29
_diffrn_reflns_number 35078
_diffrn_reflns_theta_full 25.021
_diffrn_reflns_theta_max 27.496
_diffrn_reflns_theta_min 5.104
_diffrn_standards_number 0
_exptl_absorpt_coefficient_mu 0.510
_exptl_absorpt_correction_T_max 0.90
_exptl_absorpt_correction_T_min 0.86
_exptl_absorpt_correction_type multi-scan
_exptl_absorpt_process_details 'DENZO/SCALEPACK (Otwinowski & Minor, 1997)'
_exptl_crystal_colour colourless
_exptl_crystal_density_diffrn 1.707
_exptl_crystal_density_method 'not measured'
_exptl_crystal_description plate
_exptl_crystal_F_000 4616.005
_exptl_crystal_size_max 0.40
_exptl_crystal_size_mid 0.30
_exptl_crystal_size_min 0.20
_refine_diff_density_max 1.41
_refine_diff_density_min -1.18
_refine_ls_extinction_method None
_refine_ls_goodness_of_fit_ref 1.0416
_refine_ls_hydrogen_treatment constr
_refine_ls_matrix_type full
_refine_ls_number_parameters 1324
_refine_ls_number_reflns 12943
_refine_ls_number_restraints 252
_refine_ls_R_factor_all 0.0931
_refine_ls_R_factor_gt 0.0594
_refine_ls_shift/su_max 0.038458
_refine_ls_structure_factor_coef F
_refine_ls_weighting_details
;
 Method, part 1, Chebychev polynomial, (Watkin, 1994, Prince, 1982) 
 [weight] = 1.0/[A~0~*T~0~(x)+A~1~*T~1~(x) ... +A~n-1~]*T~n-1~(x)] 
 where A~i~ are the Chebychev coefficients listed below and x= Fcalc/Fmax 
 Method = Robust Weighting (Prince, 1982) 
 W = [weight] * [1-(deltaF/6*sigmaF)^2^]^2^ 
 A~i~ are: 
 1.93 2.30 1.93 0.804 0.443 
;
_refine_ls_weighting_scheme calc
_refine_ls_wR_factor_all 0.1048
_refine_ls_wR_factor_gt 0.0634
_refine_ls_wR_factor_ref 0.0595
_reflns_limit_h_max 20
_reflns_limit_h_min -21
_reflns_limit_k_max 31
_reflns_limit_k_min 0
_reflns_limit_l_max 29
_reflns_limit_l_min 0
_reflns_number_gt 14211
_reflns_number_total 20251
_reflns_threshold_expression I>2.0\s(I)
_oxford_diffrn_Wilson_B_factor 2.04
_oxford_diffrn_Wilson_scale 70.32
_oxford_refine_ls_r_factor_ref 0.0540
_oxford_refine_ls_scale 0.13514(17)
_oxford_reflns_number_all 20251
_oxford_reflns_threshold_expression_ref I>3.0\s(I)
_oxford_structure_analysis_title '3092245 ADS77'
_cod_data_source_file om100508j_si_002.cif
_cod_data_source_block COMPOUND_34
_cod_depositor_comments
;
The following automatic conversions were performed:

'_symmetry_cell_setting' value 'Monoclinic' changed to 'monoclinic'
according to /home/saulius/struct/CIF-dictionaries/cif_core.dic
dictionary named 'cif_core.dic' version 2.4.1 from 2010-06-29.

Automatic conversion script
Id: cif_fix_values 1715 2011-07-08 13:25:40Z adriana 
;
_cod_original_sg_symbol_H-M 'P 1 21/c 1 '
_cod_original_formula_sum 'C71.00 H60 F36 N8 O14 S6 Zr2'
_cod_database_code 4066545

loop_
_symmetry_equiv_pos_as_xyz
x,y,z
-x,-y,-z
-x,y+1/2,-z+1/2
x,-y+1/2,z+1/2

loop_
_atom_site_label
_atom_site_type_symbol
_atom_site_fract_x
_atom_site_fract_y
_atom_site_fract_z
_atom_site_U_iso_or_equiv
_atom_site_occupancy
_atom_site_adp_type
_atom_site_refinement_flags_posn
_atom_site_refinement_flags_adp
_atom_site_disorder_assembly
_atom_site_disorder_group
Zr1 Zr 0.52401(2) 0.634135(15) 0.214376(17) 0.0210 1.0000 Uani . . . .
Zr2 Zr 0.53193(2) 0.484869(15) 0.215867(17) 0.0207 1.0000 Uani . . . .
S1 S 0.64757(6) 0.56693(4) 0.13264(4) 0.0231 1.0000 Uani . . . .
S2 S 0.42401(7) 0.68657(4) 0.29156(5) 0.0282 1.0000 Uani . . . .
S3 S 0.68859(7) 0.68865(4) 0.25982(5) 0.0282 1.0000 Uani . . . .
S4 S 0.63836(7) 0.43333(4) 0.32221(5) 0.0287 1.0000 Uani . . . .
S5 S 0.37044(7) 0.43379(4) 0.22623(5) 0.0258 1.0000 Uani . . . .
S6 S 0.40142(6) 0.55026(4) 0.09909(4) 0.0234 1.0000 Uani . . . .
N1 N 0.5912(2) 0.61736(14) 0.14053(15) 0.0238 1.0000 Uani . . . .
N2 N 0.4050(2) 0.67332(15) 0.22364(17) 0.0287 1.0000 Uani . . . .
N3 N 0.6007(2) 0.71109(14) 0.22842(17) 0.0289 1.0000 Uani . . . .
N4 N 0.4723(2) 0.70378(14) 0.13472(16) 0.0275 1.0000 Uani . . . .
N5 N 0.6516(2) 0.44440(15) 0.25780(16) 0.0294 1.0000 Uani . . . .
N6 N 0.4539(2) 0.40909(14) 0.21545(16) 0.0269 1.0000 Uani . . . .
N7 N 0.4561(2) 0.49901(14) 0.12205(15) 0.0241 1.0000 Uani . . . .
N8 N 0.5726(2) 0.41313(14) 0.15026(16) 0.0270 1.0000 Uani . . . .
O1 O 0.64390(19) 0.55306(12) 0.07120(13) 0.0291 1.0000 Uani . . . .
O2 O 0.62930(18) 0.52297(12) 0.17041(13) 0.0254 1.0000 Uani . . . .
O3 O 0.50247(19) 0.65573(12) 0.31230(13) 0.0292 1.0000 Uani . . . .
O4 O 0.4239(2) 0.74340(12) 0.30638(16) 0.0406 1.0000 Uani . . . .
O5 O 0.66442(19) 0.63381(12) 0.27654(13) 0.0284 1.0000 Uani . . . .
O6 O 0.7529(2) 0.69279(14) 0.22625(15) 0.0379 1.0000 Uani . . . .
O7 O 0.6381(2) 0.37707(13) 0.33922(15) 0.0392 1.0000 Uani . . . .
O8 O 0.56247(19) 0.46607(12) 0.32057(13) 0.0279 1.0000 Uani . . . .
O9 O 0.2974(2) 0.42545(13) 0.17925(14) 0.0338 1.0000 Uani . . . .
O10 O 0.39832(18) 0.49008(12) 0.24198(13) 0.0268 1.0000 Uani . . . .
O11 O 0.4040(2) 0.56601(13) 0.03906(13) 0.0301 1.0000 Uani . . . .
O12 O 0.42090(18) 0.59263(11) 0.14483(13) 0.0257 1.0000 Uani . . . .
O13 O 0.53277(18) 0.56001(11) 0.24342(12) 0.0238 1.0000 Uani . . . .
O101 O 0.1202(3) 0.8521(3) 0.2535(3) 0.0947 1.0000 Uani . U . .
F1 F 0.87943(19) 0.69149(13) 0.07742(14) 0.0474 1.0000 Uani . . . .
F2 F 0.9704(2) 0.70458(15) 0.15907(15) 0.0596 1.0000 Uani . . . .
F3 F 0.9848(2) 0.63807(15) 0.10151(16) 0.0571 1.0000 Uani . . . .
F4 F 0.8864(3) 0.5087(3) 0.3175(2) 0.1130 1.0000 Uani . . . .
F5 F 0.9114(3) 0.5872(3) 0.34675(17) 0.1155 1.0000 Uani . . . .
F6 F 1.0002(2) 0.5474(2) 0.30932(18) 0.0919 1.0000 Uani . . . .
F7 F 0.2604(4) 0.49354(18) 0.3872(3) 0.1119 1.0000 Uani . . . .
F8 F 0.3031(4) 0.53832(19) 0.4677(2) 0.1009 1.0000 Uani . . . .
F9 F 0.3888(3) 0.51233(16) 0.4167(2) 0.0840 1.0000 Uani . . . .
F10 F 0.0820(2) 0.6911(2) 0.28473(19) 0.0909 1.0000 Uani . . . .
F11 F 0.0818(3) 0.6727(2) 0.3753(3) 0.1119 1.0000 Uani . . . .
F12 F 0.1395(2) 0.74403(18) 0.3536(2) 0.0769 1.0000 Uani . . . .
F16 F 0.6836(2) 0.75437(15) 0.51430(14) 0.0576 1.0000 Uani . . . .
F17 F 0.6479(4) 0.82986(15) 0.47117(18) 0.0896 1.0000 Uani . . . .
F18 F 0.5750(2) 0.7590(2) 0.44364(16) 0.0818 1.0000 Uani . . . .
F22 F 0.8157(3) 0.63397(16) 0.4208(2) 0.0873 1.0000 Uani . . . .
F23 F 0.6917(2) 0.62341(15) 0.43077(19) 0.0678 1.0000 Uani . . . .
F24 F 0.7927(3) 0.6117(2) 0.50599(18) 0.0973 1.0000 Uani . . . .
F25 F 0.5242(3) 0.4002(3) 0.44881(18) 0.1043 1.0000 Uani . . . .
F26 F 0.4267(3) 0.41312(19) 0.49438(17) 0.0822 1.0000 Uani . . . .
F27 F 0.4627(3) 0.33300(17) 0.47816(19) 0.0867 1.0000 Uani . . . .
F31 F 0.0639(2) 0.5320(2) 0.19185(19) 0.0842 1.0000 Uani . . . .
F32 F 0.1859(3) 0.5233(3) 0.24766(17) 0.1047 1.0000 Uani . . . .
F33 F 0.1453(3) 0.5991(2) 0.2101(2) 0.0928 1.0000 Uani . . . .
F34 F 0.04190(18) 0.44450(15) 0.00459(16) 0.0567 1.0000 Uani . . . .
F35 F 0.1584(2) 0.41099(14) -0.00776(16) 0.0556 1.0000 Uani . . . .
F36 F 0.1101(3) 0.48398(17) -0.05325(15) 0.0691 1.0000 Uani . . . .
C1 C 0.5896(3) 0.66144(18) 0.0961(2) 0.0305 1.0000 Uani . . . .
C2 C 0.5034(3) 0.68757(19) 0.0807(2) 0.0333 1.0000 Uani . . . .
C3 C 0.5923(3) 0.75945(18) 0.1900(2) 0.0350 1.0000 Uani . . . .
C4 C 0.5012(3) 0.75906(18) 0.1563(2) 0.0356 1.0000 Uani . . . .
C5 C 0.3469(3) 0.7061(2) 0.1791(2) 0.0367 1.0000 Uani . . . .
C6 C 0.3784(3) 0.7054(2) 0.1206(2) 0.0347 1.0000 Uani . . . .
C7 C 0.7548(3) 0.58210(18) 0.16351(19) 0.0256 1.0000 Uani . . . .
C8 C 0.7976(3) 0.61607(18) 0.13185(19) 0.0272 1.0000 Uani . . . .
C9 C 0.8795(3) 0.62988(19) 0.1568(2) 0.0305 1.0000 Uani . . . .
C10 C 0.9197(3) 0.6097(2) 0.2127(2) 0.0352 1.0000 Uani . . . .
C11 C 0.8759(3) 0.5754(2) 0.2429(2) 0.0364 1.0000 Uani . . . .
C12 C 0.7930(3) 0.5621(2) 0.21936(19) 0.0294 1.0000 Uani . . . .
C13 C 0.9282(3) 0.6663(2) 0.1237(2) 0.0380 1.0000 Uani . . . .
C14 C 0.9194(3) 0.5537(3) 0.3031(2) 0.0544 1.0000 Uani . . . .
C15 C 0.7266(3) 0.72591(18) 0.3259(2) 0.0302 1.0000 Uani . . . .
C16 C 0.8058(3) 0.7483(3) 0.3355(3) 0.0488 1.0000 Uani . . . .
C17 C 0.8349(4) 0.7790(3) 0.3869(3) 0.1031 1.0000 Uani D . . .
C18 C 0.7851(4) 0.7880(2) 0.4268(2) 0.0497 1.0000 Uani . . . .
C19 C 0.7055(3) 0.7651(2) 0.4170(2) 0.0338 1.0000 Uani . . . .
C20 C 0.6752(3) 0.73471(18) 0.3664(2) 0.0296 1.0000 Uani . . . .
C22 C 0.6531(4) 0.7760(2) 0.4610(2) 0.0420 1.0000 Uani . . . .
C23 C 0.3465(3) 0.65657(18) 0.3246(2) 0.0297 1.0000 Uani . . . .
C24 C 0.3606(3) 0.60638(19) 0.3527(2) 0.0364 1.0000 Uani . . . .
C25 C 0.2975(4) 0.5847(2) 0.3780(2) 0.0455 1.0000 Uani . . . .
C26 C 0.2212(4) 0.6122(2) 0.3733(2) 0.0460 1.0000 Uani . . . .
C27 C 0.2091(3) 0.6614(2) 0.3448(2) 0.0410 1.0000 Uani . . . .
C28 C 0.2719(3) 0.6849(2) 0.3205(2) 0.0340 1.0000 Uani . . . .
C29 C 0.3117(5) 0.5320(3) 0.4121(4) 0.0683 1.0000 Uani . . . .
C30 C 0.1285(4) 0.6918(3) 0.3404(3) 0.0552 1.0000 Uani . . . .
C31 C 0.7043(3) 0.4090(2) 0.2289(2) 0.0396 1.0000 Uani . . . .
C32 C 0.6659(3) 0.40893(19) 0.1617(2) 0.0342 1.0000 Uani . . . .
C33 C 0.4552(3) 0.36056(18) 0.1791(2) 0.0350 1.0000 Uani . . . .
C34 C 0.5416(3) 0.35885(17) 0.1657(2) 0.0351 1.0000 Uani . . . .
C35 C 0.4527(3) 0.45469(18) 0.07735(19) 0.0285 1.0000 Uani . . . .
C36 C 0.5380(3) 0.42821(17) 0.08660(18) 0.0279 1.0000 Uani . . . .
C37 C 0.7177(3) 0.4652(2) 0.3765(2) 0.0324 1.0000 Uani . . . .
C38 C 0.7843(3) 0.4340(2) 0.4066(2) 0.0386 1.0000 Uani . . . .
C39 C 0.8462(3) 0.4583(2) 0.4495(2) 0.0694 1.0000 Uani D . . .
C40 C 0.8407(3) 0.5131(2) 0.4627(2) 0.0436 1.0000 Uani . . . .
C41 C 0.7737(3) 0.5436(2) 0.4324(2) 0.0371 1.0000 Uani . . . .
C42 C 0.7118(3) 0.5202(2) 0.3880(2) 0.0336 1.0000 Uani . . . .
C43 C 0.92082(17) 0.42833(13) 0.48263(15) 0.0710 1.0000 Uani D . . .
C44 C 0.7687(4) 0.6030(3) 0.4473(3) 0.0506 1.0000 Uani . . . .
C45 C 0.3455(3) 0.40492(17) 0.2916(2) 0.0278 1.0000 Uani . . . .
C46 C 0.2678(3) 0.38199(19) 0.2885(2) 0.0342 1.0000 Uani . . . .
C47 C 0.2520(3) 0.3582(2) 0.3412(2) 0.0644 1.0000 Uani D . . .
C48 C 0.3102(3) 0.35823(19) 0.3930(2) 0.0380 1.0000 Uani . . . .
C49 C 0.3879(3) 0.38199(19) 0.3954(2) 0.0343 1.0000 Uani . . . .
C50 C 0.4062(3) 0.40535(18) 0.3450(2) 0.0306 1.0000 Uani . . . .
C51 C 0.4513(4) 0.3825(2) 0.4538(2) 0.0484 1.0000 Uani . . . .
C52 C 0.16652(17) 0.33508(14) 0.33571(15) 0.0659 1.0000 Uani D . . .
C53 C 0.2950(3) 0.53486(17) 0.09759(18) 0.0249 1.0000 Uani . . . .
C54 C 0.2486(3) 0.50578(18) 0.04930(19) 0.0271 1.0000 Uani . . . .
C55 C 0.1669(3) 0.49051(19) 0.0503(2) 0.0305 1.0000 Uani . . . .
C56 C 0.1316(3) 0.5039(2) 0.0979(2) 0.0351 1.0000 Uani . . . .
C57 C 0.1786(3) 0.5330(2) 0.1451(2) 0.0340 1.0000 Uani . . . .
C58 C 0.2603(3) 0.54893(18) 0.14555(19) 0.0296 1.0000 Uani . . . .
C59 C 0.1425(3) 0.5461(3) 0.1983(3) 0.0518 1.0000 Uani . . . .
C60 C 0.1189(3) 0.4577(2) -0.0016(2) 0.0422 1.0000 Uani . . . .
C101 C 0.1496(6) 0.7941(4) 0.1775(5) 0.0958 1.0000 Uani . U . .
C102 C 0.0894(6) 0.8259(5) 0.2004(5) 0.1039 1.0000 Uani . U . .
C103 C 0.0650(7) 0.8786(6) 0.2820(5) 0.1238 1.0000 Uani . U . .
C104 C 0.1006(8) 0.9042(7) 0.3365(6) 0.1636 1.0000 Uani . U . .
C201 C 0.2150(5) 0.8008(4) 0.4958(3) 0.0747 1.0000 Uani . . . .
C202 C 0.2794(5) 0.8144(4) 0.4700(3) 0.0751 1.0000 Uani . . . .
C203 C 0.3332(5) 0.7761(4) 0.4581(3) 0.0735 1.0000 Uani . . . .
C204 C 0.3268(5) 0.7222(4) 0.4727(3) 0.0751 1.0000 Uani . . . .
C205 C 0.2615(6) 0.7070(4) 0.4989(3) 0.0794 1.0000 Uani . . . .
C206 C 0.2043(5) 0.7469(4) 0.5095(3) 0.0775 1.0000 Uani . . . .
C207 C 0.1560(6) 0.8434(5) 0.5113(5) 0.1215 1.0000 Uani . . . .
F200 F 0.9625(3) 0.4506(2) 0.5328(3) 0.0714 0.6102 Uani D . 2 1
F210 F 0.8949(3) 0.3764(2) 0.4983(2) 0.0729 0.6102 Uani D . 2 1
F190 F 0.9744(3) 0.4169(2) 0.4490(2) 0.0715 0.6102 Uani D . 2 1
F280 F 0.1074(3) 0.3747(2) 0.3355(3) 0.0673 0.5098 Uani D . 3 1
F300 F 0.1645(3) 0.3053(3) 0.3878(3) 0.0665 0.5098 Uani D . 3 1
F290 F 0.1395(3) 0.3026(3) 0.2910(3) 0.0652 0.5098 Uani D . 3 1
F201 F 0.9396(3) 0.4340(3) 0.5393(3) 0.0716 0.3898 Uani D . 2 2
F191 F 0.9889(4) 0.4382(3) 0.4614(3) 0.0711 0.3898 Uani D . 2 2
F211 F 0.9071(3) 0.3707(3) 0.4715(3) 0.0714 0.3898 Uani D . 2 2
F291 F 0.1243(3) 0.3242(2) 0.2821(3) 0.0657 0.4902 Uani D . 3 2
F301 F 0.1740(3) 0.2847(3) 0.3677(3) 0.0677 0.4902 Uani D . 3 2
F281 F 0.1194(3) 0.3647(2) 0.3631(3) 0.0665 0.4902 Uani D . 3 2
C211 C 0.9243(3) 0.7983(3) 0.3996(3) 0.1056 0.4402 Uani D . 1 1
F140 F 0.9279(5) 0.8554(4) 0.4008(5) 0.1067 0.4400 Uani D . 1 1
F141 F 0.9043(4) 0.8595(3) 0.3613(4) 0.1033 0.5600 Uani D . 1 2
C210 C 0.9162(3) 0.8102(3) 0.3949(2) 0.1026 0.5600 Uani D . 1 2
F130 F 0.9646(5) 0.7840(5) 0.3584(4) 0.1053 0.4400 Uani D . 1 1
F150 F 0.9663(5) 0.7871(5) 0.4530(4) 0.1075 0.4400 Uani D . 1 1
F151 F 0.9435(4) 0.8292(4) 0.4485(3) 0.1019 0.5600 Uani D . 1 2
F131 F 0.9734(4) 0.7845(4) 0.3757(3) 0.1023 0.5600 Uani D . 1 2
H11 H 0.6308 0.6883 0.1118 0.0373 1.0000 Uiso R . . .
H12 H 0.6033 0.6465 0.0605 0.0373 1.0000 Uiso R . . .
H21 H 0.5049 0.7189 0.0563 0.0400 1.0000 Uiso R . . .
H22 H 0.4643 0.6620 0.0578 0.0400 1.0000 Uiso R . . .
H31 H 0.6055 0.7917 0.2135 0.0431 1.0000 Uiso R . . .
H32 H 0.6292 0.7573 0.1630 0.0431 1.0000 Uiso R . . .
H41 H 0.4949 0.7833 0.1228 0.0428 1.0000 Uiso R . . .
H42 H 0.4671 0.7724 0.1823 0.0428 1.0000 Uiso R . . .
H51 H 0.3450 0.7426 0.1928 0.0453 1.0000 Uiso R . . .
H52 H 0.2914 0.6911 0.1726 0.0453 1.0000 Uiso R . . .
H61 H 0.3589 0.7368 0.0972 0.0415 1.0000 Uiso R . . .
H62 H 0.3567 0.6737 0.0975 0.0415 1.0000 Uiso R . . .
H81 H 0.7705 0.6294 0.0931 0.0328 1.0000 Uiso R . . .
H101 H 0.9769 0.6195 0.2298 0.0412 1.0000 Uiso R . . .
H121 H 0.7626 0.5392 0.2413 0.0362 1.0000 Uiso R . . .
H161 H 0.8398 0.7432 0.3065 0.0572 1.0000 Uiso R . . .
H181 H 0.8053 0.8105 0.4614 0.0572 1.0000 Uiso R . . .
H201 H 0.6193 0.7194 0.3588 0.0357 1.0000 Uiso R . . .
H241 H 0.4127 0.5870 0.3546 0.0427 1.0000 Uiso R . . .
H261 H 0.1772 0.5963 0.3900 0.0530 1.0000 Uiso R . . .
H281 H 0.2628 0.7200 0.3007 0.0413 1.0000 Uiso R . . .
H311 H 0.7610 0.4225 0.2370 0.0501 1.0000 Uiso R . . .
H312 H 0.7059 0.3728 0.2448 0.0501 1.0000 Uiso R . . .
H321 H 0.6874 0.4394 0.1433 0.0418 1.0000 Uiso R . . .
H322 H 0.6810 0.3764 0.1439 0.0418 1.0000 Uiso R . . .
H331 H 0.4130 0.3632 0.1427 0.0420 1.0000 Uiso R . . .
H332 H 0.4441 0.3288 0.2001 0.0420 1.0000 Uiso R . . .
H341 H 0.5801 0.3445 0.2000 0.0424 1.0000 Uiso R . . .
H342 H 0.5409 0.3343 0.1329 0.0424 1.0000 Uiso R . . .
H351 H 0.4364 0.4696 0.0377 0.0351 1.0000 Uiso R . . .
H352 H 0.4115 0.4283 0.0820 0.0351 1.0000 Uiso R . . .
H361 H 0.5761 0.4532 0.0739 0.0348 1.0000 Uiso R . . .
H362 H 0.5345 0.3963 0.0623 0.0348 1.0000 Uiso R . . .
H381 H 0.7875 0.3958 0.3981 0.0475 1.0000 Uiso R . . .
H401 H 0.8834 0.5300 0.4930 0.0517 1.0000 Uiso R . . .
H421 H 0.6659 0.5418 0.3660 0.0402 1.0000 Uiso R . . .
H461 H 0.2257 0.3820 0.2516 0.0420 1.0000 Uiso R . . .
H481 H 0.2971 0.3421 0.4280 0.0465 1.0000 Uiso R . . .
H501 H 0.4605 0.4213 0.3467 0.0367 1.0000 Uiso R . . .
H541 H 0.2726 0.4965 0.0159 0.0330 1.0000 Uiso R . . .
H561 H 0.0752 0.4929 0.0984 0.0416 1.0000 Uiso R . . .
H581 H 0.2923 0.5690 0.1788 0.0353 1.0000 Uiso R . . .
H1011 H 0.1244 0.7763 0.1403 0.1147 1.0000 Uiso R . . .
H1012 H 0.1943 0.8166 0.1700 0.1147 1.0000 Uiso R . . .
H1013 H 0.1742 0.7662 0.2052 0.1147 1.0000 Uiso R . . .
H1021 H 0.0648 0.8521 0.1707 0.1357 1.0000 Uiso R . . .
H1022 H 0.0447 0.8018 0.2059 0.1357 1.0000 Uiso R . . .
H1031 H 0.0346 0.9063 0.2549 0.1482 1.0000 Uiso R . . .
H1032 H 0.0225 0.8531 0.2883 0.1482 1.0000 Uiso R . . .
H1041 H 0.0588 0.9217 0.3538 0.2077 1.0000 Uiso R . . .
H1042 H 0.1405 0.9308 0.3311 0.2077 1.0000 Uiso R . . .
H1043 H 0.1283 0.8775 0.3645 0.2077 1.0000 Uiso R . . .
H2021 H 0.2871 0.8525 0.4604 0.0911 1.0000 Uiso R . . .
H2031 H 0.3768 0.7873 0.4380 0.0890 1.0000 Uiso R . . .
H2041 H 0.3674 0.6953 0.4649 0.0926 1.0000 Uiso R . . .
H2051 H 0.2554 0.6696 0.5107 0.0949 1.0000 Uiso R . . .
H2061 H 0.1573 0.7362 0.5268 0.0913 1.0000 Uiso R . . .
H2071 H 0.1142 0.8270 0.5292 0.1442 1.0000 Uiso R . . .
H2072 H 0.1858 0.8697 0.5391 0.1442 1.0000 Uiso R . . .
H2073 H 0.1275 0.8628 0.4763 0.1442 1.0000 Uiso R . . .

loop_
_atom_site_aniso_label
_atom_site_aniso_U_11
_atom_site_aniso_U_22
_atom_site_aniso_U_33
_atom_site_aniso_U_23
_atom_site_aniso_U_13
_atom_site_aniso_U_12
Zr1 0.0264(2) 0.01750(18) 0.02037(19) -0.00063(15) 0.00760(15) -0.00229(16)
Zr2 0.0259(2) 0.01793(18) 0.01923(19) 0.00066(15) 0.00670(15) -0.00031(16)
S1 0.0250(5) 0.0248(5) 0.0207(5) -0.0014(4) 0.0079(4) -0.0030(4)
S2 0.0353(6) 0.0208(5) 0.0321(6) -0.0045(4) 0.0154(5) -0.0026(4)
S3 0.0322(6) 0.0274(5) 0.0280(5) -0.0088(4) 0.0132(4) -0.0077(4)
S4 0.0333(6) 0.0275(6) 0.0245(5) 0.0054(4) 0.0047(4) 0.0022(4)
S5 0.0306(5) 0.0210(5) 0.0268(5) 0.0007(4) 0.0088(4) -0.0039(4)
S6 0.0273(5) 0.0226(5) 0.0200(5) 0.0000(4) 0.0048(4) -0.0018(4)
N1 0.0281(18) 0.0234(17) 0.0203(17) 0.0012(14) 0.0064(14) 0.0003(14)
N2 0.0327(19) 0.0247(18) 0.031(2) 0.0006(15) 0.0120(16) 0.0029(15)
N3 0.036(2) 0.0219(18) 0.032(2) -0.0014(15) 0.0143(16) -0.0087(15)
N4 0.035(2) 0.0219(17) 0.0265(19) 0.0041(14) 0.0085(15) 0.0015(15)
N5 0.036(2) 0.0297(19) 0.0235(17) 0.0030(15) 0.0082(15) 0.0053(16)
N6 0.034(2) 0.0203(18) 0.0281(19) -0.0021(14) 0.0114(16) -0.0042(15)
N7 0.0284(18) 0.0223(17) 0.0212(17) -0.0011(14) 0.0047(14) 0.0022(14)
N8 0.036(2) 0.0215(18) 0.0259(18) 0.0007(14) 0.0111(15) 0.0020(15)
O1 0.0351(16) 0.0328(17) 0.0213(14) -0.0064(12) 0.0101(12) -0.0032(13)
O2 0.0277(15) 0.0245(15) 0.0265(15) -0.0009(12) 0.0114(12) -0.0027(12)
O3 0.0342(16) 0.0287(16) 0.0272(16) -0.0052(13) 0.0120(13) -0.0037(13)
O4 0.056(2) 0.0182(15) 0.055(2) -0.0088(14) 0.0278(18) -0.0074(15)
O5 0.0302(15) 0.0271(15) 0.0291(15) -0.0052(13) 0.0087(12) -0.0042(13)
O6 0.0399(18) 0.0426(19) 0.0369(18) -0.0176(15) 0.0205(15) -0.0137(15)
O7 0.048(2) 0.0264(17) 0.0404(19) 0.0096(14) 0.0048(16) 0.0020(15)
O8 0.0318(16) 0.0293(16) 0.0238(15) 0.0022(12) 0.0085(12) -0.0018(13)
O9 0.0346(17) 0.0330(17) 0.0320(17) 0.0016(14) 0.0032(13) -0.0076(14)
O10 0.0310(15) 0.0227(15) 0.0285(15) 0.0021(12) 0.0103(12) -0.0017(12)
O11 0.0375(17) 0.0316(16) 0.0210(14) 0.0034(12) 0.0056(12) -0.0021(13)
O12 0.0270(15) 0.0234(15) 0.0263(15) -0.0005(12) 0.0051(12) -0.0024(12)
O13 0.0308(15) 0.0201(13) 0.0211(13) 0.0013(11) 0.0071(11) -0.0027(12)
O101 0.066(3) 0.120(5) 0.104(4) -0.031(4) 0.032(3) -0.037(3)
F1 0.0483(18) 0.0484(18) 0.0449(17) 0.0086(14) 0.0092(14) -0.0141(14)
F2 0.064(2) 0.061(2) 0.0515(19) -0.0101(16) 0.0078(16) -0.0361(18)
F3 0.0442(17) 0.070(2) 0.067(2) 0.0053(18) 0.0335(16) -0.0026(16)
F4 0.085(3) 0.151(5) 0.085(3) 0.077(3) -0.019(3) -0.031(3)
F5 0.118(4) 0.197(6) 0.0261(19) -0.004(3) 0.004(2) 0.058(4)
F6 0.0356(18) 0.179(5) 0.060(2) 0.048(3) 0.0085(16) 0.026(2)
F7 0.130(4) 0.046(2) 0.156(5) 0.015(3) 0.023(4) -0.036(3)
F8 0.172(5) 0.072(3) 0.083(3) 0.029(2) 0.082(3) 0.025(3)
F9 0.105(3) 0.050(2) 0.111(3) 0.032(2) 0.055(3) 0.015(2)
F10 0.053(2) 0.133(4) 0.074(3) -0.035(3) -0.015(2) 0.015(2)
F11 0.062(3) 0.147(5) 0.149(5) 0.039(4) 0.070(3) 0.023(3)
F12 0.044(2) 0.086(3) 0.098(3) -0.033(2) 0.0087(19) 0.0148(19)
F16 0.077(2) 0.064(2) 0.0339(17) 0.0128(15) 0.0176(16) 0.0128(18)
F17 0.176(5) 0.052(2) 0.062(2) 0.0083(18) 0.074(3) 0.043(3)
F18 0.055(2) 0.150(4) 0.048(2) -0.017(2) 0.0273(18) 0.010(2)
F22 0.093(3) 0.055(2) 0.134(4) -0.026(2) 0.069(3) -0.030(2)
F23 0.066(2) 0.050(2) 0.086(3) -0.0124(19) 0.015(2) 0.0012(18)
F24 0.127(4) 0.105(4) 0.050(2) -0.038(2) -0.002(2) 0.019(3)
F25 0.066(3) 0.196(6) 0.045(2) 0.032(3) -0.0004(19) -0.046(3)
F26 0.112(3) 0.086(3) 0.046(2) -0.022(2) 0.012(2) 0.013(3)
F27 0.121(4) 0.059(2) 0.065(3) 0.019(2) -0.012(2) 0.008(2)
F31 0.049(2) 0.138(4) 0.076(3) -0.041(3) 0.0350(19) -0.017(2)
F32 0.084(3) 0.198(6) 0.040(2) 0.014(3) 0.030(2) 0.051(3)
F33 0.105(3) 0.089(3) 0.100(3) -0.056(3) 0.055(3) -0.010(3)
F34 0.0327(15) 0.065(2) 0.071(2) -0.0311(18) 0.0077(15) -0.0140(15)
F35 0.0475(18) 0.052(2) 0.065(2) -0.0299(17) 0.0082(16) -0.0021(15)
F36 0.079(3) 0.080(3) 0.0365(18) -0.0036(18) -0.0125(17) -0.023(2)
C1 0.038(2) 0.029(2) 0.028(2) 0.0025(18) 0.0126(19) -0.0042(19)
C2 0.045(3) 0.029(2) 0.027(2) 0.0047(19) 0.010(2) 0.002(2)
C3 0.052(3) 0.020(2) 0.035(3) -0.0021(18) 0.015(2) -0.010(2)
C4 0.050(3) 0.021(2) 0.037(3) 0.0056(19) 0.013(2) 0.000(2)
C5 0.034(2) 0.033(2) 0.041(3) 0.007(2) 0.007(2) 0.010(2)
C6 0.039(3) 0.030(2) 0.033(2) 0.0082(19) 0.004(2) 0.007(2)
C7 0.025(2) 0.029(2) 0.025(2) -0.0076(17) 0.0091(17) -0.0021(17)
C8 0.029(2) 0.029(2) 0.025(2) -0.0020(17) 0.0076(17) -0.0010(18)
C9 0.028(2) 0.035(2) 0.032(2) -0.0080(19) 0.0150(18) -0.0005(19)
C10 0.025(2) 0.052(3) 0.029(2) -0.007(2) 0.0061(18) -0.003(2)
C11 0.032(2) 0.050(3) 0.028(2) 0.000(2) 0.0078(19) 0.004(2)
C12 0.028(2) 0.039(2) 0.023(2) -0.0030(19) 0.0099(17) 0.0025(19)
C13 0.032(2) 0.045(3) 0.037(3) -0.009(2) 0.008(2) -0.012(2)
C14 0.031(3) 0.101(5) 0.030(3) 0.016(3) 0.004(2) 0.004(3)
C15 0.035(2) 0.029(2) 0.027(2) -0.0122(18) 0.0079(19) -0.0049(19)
C16 0.034(3) 0.067(4) 0.049(3) -0.027(3) 0.016(2) -0.016(3)
C17 0.0590(19) 0.145(3) 0.105(3) -0.071(3) 0.0174(19) -0.049(2)
C18 0.052(3) 0.058(4) 0.038(3) -0.027(3) 0.007(2) -0.010(3)
C19 0.043(3) 0.034(2) 0.023(2) -0.0043(18) 0.007(2) 0.006(2)
C20 0.033(2) 0.029(2) 0.029(2) -0.0006(18) 0.0125(19) 0.0029(18)
C22 0.055(3) 0.044(3) 0.030(3) 0.000(2) 0.015(2) 0.014(2)
C23 0.038(2) 0.026(2) 0.028(2) -0.0079(18) 0.0133(19) -0.0039(19)
C24 0.051(3) 0.028(2) 0.037(3) -0.003(2) 0.023(2) -0.004(2)
C25 0.064(4) 0.034(3) 0.046(3) -0.008(2) 0.029(3) -0.013(3)
C26 0.050(3) 0.049(3) 0.045(3) -0.016(3) 0.026(3) -0.019(3)
C27 0.036(3) 0.057(3) 0.032(3) -0.016(2) 0.012(2) -0.008(2)
C28 0.038(3) 0.035(2) 0.031(2) -0.009(2) 0.012(2) -0.003(2)
C29 0.092(5) 0.043(3) 0.088(5) 0.008(3) 0.060(4) -0.010(4)
C30 0.038(3) 0.071(4) 0.058(4) -0.013(3) 0.015(3) -0.008(3)
C31 0.041(3) 0.042(3) 0.037(3) 0.000(2) 0.010(2) 0.016(2)
C32 0.041(3) 0.028(2) 0.037(3) -0.0031(19) 0.015(2) 0.009(2)
C33 0.053(3) 0.021(2) 0.035(2) -0.0059(19) 0.017(2) -0.005(2)
C34 0.057(3) 0.016(2) 0.036(3) 0.0013(18) 0.019(2) 0.000(2)
C35 0.037(2) 0.026(2) 0.022(2) -0.0057(17) 0.0058(18) -0.0017(18)
C36 0.045(3) 0.021(2) 0.020(2) -0.0042(16) 0.0108(18) -0.0009(18)
C37 0.032(2) 0.040(3) 0.025(2) 0.0051(19) 0.0047(18) 0.000(2)
C38 0.033(2) 0.044(3) 0.038(3) 0.013(2) 0.007(2) 0.000(2)
C39 0.0412(15) 0.0754(19) 0.079(2) 0.0268(17) -0.0133(13) -0.0074(14)
C40 0.034(3) 0.063(4) 0.030(2) 0.006(2) 0.001(2) -0.014(3)
C41 0.038(3) 0.048(3) 0.026(2) -0.002(2) 0.009(2) -0.006(2)
C42 0.033(2) 0.040(3) 0.028(2) 0.002(2) 0.0082(19) 0.000(2)
C43 0.0428(13) 0.0765(19) 0.0810(19) 0.0262(17) -0.0142(12) -0.0072(13)
C44 0.048(3) 0.063(4) 0.043(3) -0.021(3) 0.015(3) -0.012(3)
C45 0.032(2) 0.021(2) 0.033(2) 0.0001(17) 0.0153(19) -0.0013(17)
C46 0.039(3) 0.028(2) 0.040(3) 0.002(2) 0.017(2) -0.0014(19)
C47 0.0560(16) 0.082(2) 0.0628(18) -0.0011(16) 0.0294(14) -0.0221(15)
C48 0.056(3) 0.026(2) 0.040(3) 0.003(2) 0.027(2) -0.002(2)
C49 0.044(3) 0.030(2) 0.033(2) 0.0008(19) 0.017(2) 0.002(2)
C50 0.040(2) 0.025(2) 0.031(2) 0.0003(18) 0.017(2) -0.0057(19)
C51 0.063(4) 0.051(3) 0.036(3) 0.007(2) 0.020(3) -0.003(3)
C52 0.0573(15) 0.084(2) 0.0639(17) -0.0012(15) 0.0284(13) -0.0224(14)
C53 0.028(2) 0.022(2) 0.023(2) 0.0021(16) 0.0032(17) -0.0007(17)
C54 0.028(2) 0.029(2) 0.023(2) -0.0021(17) 0.0019(17) 0.0027(18)
C55 0.027(2) 0.032(2) 0.029(2) -0.0018(18) -0.0005(17) 0.0007(19)
C56 0.027(2) 0.042(3) 0.035(3) -0.003(2) 0.0057(19) 0.001(2)
C57 0.033(2) 0.037(3) 0.031(2) -0.006(2) 0.0070(19) 0.004(2)
C58 0.031(2) 0.033(2) 0.023(2) -0.0028(17) 0.0028(17) 0.0018(18)
C59 0.036(3) 0.078(4) 0.043(3) -0.015(3) 0.012(2) 0.003(3)
C60 0.030(2) 0.050(3) 0.045(3) -0.010(2) 0.005(2) -0.006(2)
C101 0.084(6) 0.099(7) 0.107(7) -0.016(5) 0.027(5) -0.010(5)
C102 0.072(5) 0.114(7) 0.121(7) -0.036(6) 0.011(5) -0.008(5)
C103 0.090(6) 0.168(10) 0.130(8) -0.038(8) 0.059(6) -0.036(7)
C104 0.117(9) 0.254(15) 0.138(10) -0.092(10) 0.065(8) -0.07(1)
C201 0.061(4) 0.089(6) 0.062(4) -0.009(4) -0.011(3) -0.028(4)
C202 0.088(6) 0.082(5) 0.046(4) 0.012(4) -0.005(4) -0.027(5)
C203 0.082(5) 0.097(6) 0.041(4) -0.001(4) 0.011(3) -0.035(5)
C204 0.079(5) 0.090(6) 0.049(4) -0.023(4) -0.003(4) -0.005(4)
C205 0.106(6) 0.080(5) 0.045(4) -0.007(4) 0.001(4) -0.045(5)
C206 0.069(5) 0.112(7) 0.048(4) -0.017(4) 0.005(3) -0.048(5)
C207 0.076(6) 0.139(10) 0.132(9) -0.043(8) -0.014(6) 0.006(6)
F200 0.0432(16) 0.078(2) 0.080(2) 0.0270(18) -0.0148(14) -0.0083(15)
F210 0.0452(15) 0.077(2) 0.083(2) 0.0282(18) -0.0146(15) -0.0071(15)
F190 0.0427(16) 0.077(2) 0.082(2) 0.0227(18) -0.0148(14) -0.0049(15)
F280 0.0579(17) 0.085(2) 0.066(2) -0.0016(17) 0.0283(16) -0.0202(16)
F300 0.0591(17) 0.084(2) 0.0636(19) -0.0011(17) 0.0292(16) -0.0239(16)
F290 0.0561(17) 0.082(2) 0.0641(19) -0.0018(17) 0.0276(15) -0.0230(16)
F201 0.0435(16) 0.077(2) 0.081(2) 0.0266(19) -0.0145(15) -0.0077(16)
F191 0.0419(16) 0.077(2) 0.082(2) 0.0246(19) -0.0139(15) -0.0076(16)
F211 0.0437(16) 0.077(2) 0.081(2) 0.0263(19) -0.0141(15) -0.0067(15)
F291 0.0566(17) 0.083(2) 0.0639(19) -0.0004(17) 0.0270(15) -0.0237(16)
F301 0.0599(17) 0.084(2) 0.065(2) 0.0001(17) 0.0271(16) -0.0239(16)
F281 0.0571(17) 0.086(2) 0.063(2) -0.0027(17) 0.0287(16) -0.0206(16)
C211 0.061(2) 0.148(3) 0.107(3) -0.069(3) 0.016(2) -0.049(2)
F140 0.063(2) 0.148(3) 0.108(3) -0.069(3) 0.016(2) -0.050(2)
F141 0.059(2) 0.144(3) 0.105(3) -0.070(3) 0.017(2) -0.050(2)
C210 0.0586(19) 0.144(3) 0.105(3) -0.071(3) 0.0172(19) -0.049(2)
F130 0.060(2) 0.148(3) 0.107(3) -0.069(3) 0.017(2) -0.049(2)
F150 0.062(2) 0.150(3) 0.109(3) -0.067(3) 0.015(2) -0.049(2)
F151 0.058(2) 0.143(3) 0.103(3) -0.073(3) 0.016(2) -0.049(2)
F131 0.057(2) 0.145(3) 0.105(3) -0.072(3) 0.018(2) -0.049(2)

loop_
_atom_type_symbol
_atom_type_scat_dispersion_real
_atom_type_scat_dispersion_imag
_atom_type_scat_Cromer_Mann_a1
_atom_type_scat_Cromer_Mann_b1
_atom_type_scat_Cromer_Mann_a2
_atom_type_scat_Cromer_Mann_b2
_atom_type_scat_Cromer_Mann_a3
_atom_type_scat_Cromer_Mann_b3
_atom_type_scat_Cromer_Mann_a4
_atom_type_scat_Cromer_Mann_b4
_atom_type_scat_Cromer_Mann_c
_atom_type_scat_source
C 0.0033 0.0016 2.3100 20.8439 1.0200 10.2075 1.5886 0.5687 0.8650 51.6512 0.2156 'International Tables Vol C 4.2.6.8 and 6.1.1.4'
H 0.0000 0.0000 0.4930 10.5109 0.3229 26.1257 0.1402 3.1424 0.0408 57.7998 0.0030 'International Tables Vol C 4.2.6.8 and 6.1.1.4'
N 0.0061 0.0033 12.2126 0.0057 3.1322 9.8933 2.0125 28.9975 1.1663 0.5826 -11.5290 'International Tables Vol C 4.2.6.8 and 6.1.1.4'
O 0.0106 0.0060 3.0485 13.2771 2.2868 5.7011 1.5463 0.3239 0.8670 32.9089 0.2508 'International Tables Vol C 4.2.6.8 and 6.1.1.4'
S 0.1246 0.1234 6.9053 1.4679 5.2034 22.2151 1.4379 0.2536 1.5863 56.1720 0.8669 'International Tables Vol C 4.2.6.8 and 6.1.1.4'
Zr -2.9673 0.5597 17.8765 1.2762 10.9480 11.9160 5.4173 0.1176 3.6572 87.6627 2.0693 'International Tables Vol C 4.2.6.8 and 6.1.1.4'
F 0.0171 0.0103 3.5392 10.2825 2.6412 4.2944 1.5170 0.2615 1.0243 26.1476 0.2776 'International Tables Vol C 4.2.6.8 and 6.1.1.4'

loop_
_geom_angle_atom_site_label_1
_geom_angle_atom_site_label_2
_geom_angle_atom_site_label_3
_geom_angle
_geom_angle_publ_flag
N1 Zr1 N2 137.19(13) yes
N1 Zr1 N3 85.04(13) yes
N2 Zr1 N3 95.34(14) yes
N1 Zr1 N4 73.72(12) yes
N2 Zr1 N4 67.14(13) yes
N3 Zr1 N4 67.63(13) yes
N1 Zr1 O3 159.74(12) yes
N2 Zr1 O3 60.34(12) yes
N3 Zr1 O3 82.64(12) yes
N4 Zr1 O3 115.67(11) yes
N1 Zr1 O5 83.47(11) yes
N2 Zr1 O5 132.97(12) yes
N3 Zr1 O5 59.54(12) yes
N4 Zr1 O5 123.70(11) yes
O3 Zr1 O5 76.42(10) yes
N1 Zr1 O12 78.49(11) yes
N2 Zr1 O12 74.57(12) yes
N3 Zr1 O12 140.79(12) yes
N4 Zr1 O12 73.64(11) yes
O3 Zr1 O12 120.79(10) yes
N1 Zr1 O13 94.30(12) yes
N2 Zr1 O13 112.07(13) yes
N3 Zr1 O13 138.15(13) yes
N4 Zr1 O13 151.69(12) yes
O3 Zr1 O13 84.35(11) yes
O5 Zr1 O12 150.00(10) yes
O5 Zr1 O13 78.77(11) yes
O12 Zr1 O13 78.91(11) yes
N5 Zr2 N6 94.31(14) yes
N5 Zr2 N7 136.81(13) yes
N6 Zr2 N7 86.07(13) yes
N5 Zr2 N8 67.60(13) yes
N6 Zr2 N8 68.88(12) yes
N7 Zr2 N8 72.48(12) yes
N5 Zr2 O2 75.26(12) yes
N6 Zr2 O2 141.79(12) yes
N7 Zr2 O2 78.15(12) yes
N8 Zr2 O2 73.22(11) yes
N5 Zr2 O8 60.45(12) yes
N6 Zr2 O8 80.67(12) yes
N7 Zr2 O8 159.42(11) yes
N8 Zr2 O8 116.35(11) yes
O2 Zr2 O8 121.66(10) yes
N5 Zr2 O10 133.05(12) yes
N6 Zr2 O10 59.94(11) yes
N7 Zr2 O10 83.66(11) yes
N8 Zr2 O10 124.49(11) yes
O2 Zr2 O10 149.06(10) yes
N5 Zr2 O13 109.97(13) yes
N6 Zr2 O13 138.32(12) yes
N7 Zr2 O13 97.23(12) yes
N8 Zr2 O13 151.45(11) yes
O2 Zr2 O13 78.66(11) yes
O8 Zr2 O10 76.10(10) yes
O8 Zr2 O13 82.68(11) yes
O10 Zr2 O13 79.06(11) yes
N1 S1 O1 113.48(19) yes
N1 S1 O2 108.30(17) yes
O1 S1 O2 115.89(18) yes
N1 S1 C7 109.77(19) yes
O1 S1 C7 105.38(18) yes
O2 S1 C7 103.39(19) yes
N2 S2 O3 100.58(18) yes
N2 S2 O4 115.5(2) yes
O3 S2 O4 118.0(2) yes
N2 S2 C23 109.7(2) yes
O3 S2 C23 107.5(2) yes
O4 S2 C23 105.4(2) yes
N3 S3 O5 99.82(18) yes
N3 S3 O6 115.8(2) yes
O5 S3 O6 118.16(19) yes
N3 S3 C15 109.1(2) yes
O5 S3 C15 108.4(2) yes
O6 S3 C15 105.2(2) yes
N5 S4 O7 115.7(2) yes
N5 S4 O8 99.82(18) yes
O7 S4 O8 118.7(2) yes
N5 S4 C37 110.8(2) yes
O7 S4 C37 106.3(2) yes
O8 S4 C37 105.0(2) yes
N6 S5 O9 115.9(2) yes
N6 S5 O10 99.76(18) yes
O9 S5 O10 118.57(19) yes
N6 S5 C45 110.3(2) yes
O9 S5 C45 105.5(2) yes
O10 S5 C45 106.39(19) yes
N7 S6 O11 113.80(19) yes
N7 S6 O12 108.25(18) yes
O11 S6 O12 116.52(18) yes
N7 S6 C53 108.62(19) yes
O11 S6 C53 105.87(19) yes
O12 S6 C53 102.96(18) yes
Zr1 N1 S1 128.59(19) yes
Zr1 N1 C1 116.5(3) yes
S1 N1 C1 114.7(3) yes
Zr1 N2 S2 101.54(19) yes
Zr1 N2 C5 128.1(3) yes
S2 N2 C5 122.4(3) yes
Zr1 N3 S3 101.31(18) yes
Zr1 N3 C3 128.2(3) yes
S3 N3 C3 121.2(3) yes
Zr1 N4 C2 107.4(2) yes
Zr1 N4 C4 110.4(3) yes
C2 N4 C4 112.2(4) yes
Zr1 N4 C6 109.9(3) yes
C2 N4 C6 110.3(4) yes
C4 N4 C6 106.5(4) yes
Zr2 N5 S4 101.36(18) yes
Zr2 N5 C31 128.0(3) yes
S4 N5 C31 122.3(3) yes
Zr2 N6 S5 101.00(17) yes
Zr2 N6 C33 126.8(3) yes
S5 N6 C33 122.1(3) yes
Zr2 N7 S6 126.61(19) yes
Zr2 N7 C35 118.2(3) yes
S6 N7 C35 115.1(3) yes
Zr2 N8 C32 109.8(3) yes
Zr2 N8 C34 109.7(3) yes
C32 N8 C34 106.4(3) yes
Zr2 N8 C36 108.6(2) yes
C32 N8 C36 110.0(3) yes
C34 N8 C36 112.2(4) yes
Zr2 O2 S1 146.04(18) yes
Zr1 O3 S2 96.16(15) yes
Zr1 O5 S3 96.72(16) yes
Zr2 O8 S4 96.94(14) yes
Zr2 O10 S5 97.95(15) yes
Zr1 O12 S6 145.85(18) yes
Zr2 O13 Zr1 141.76(15) yes
C102 O101 C103 119.3(8) yes
N1 C1 C2 110.1(3) yes
N1 C1 H11 109.9 no
C2 C1 H11 109.7 no
N1 C1 H12 109.2 no
C2 C1 H12 110.0 no
H11 C1 H12 108.0 no
C1 C2 N4 112.9(4) yes
C1 C2 H21 109.7 no
N4 C2 H21 109.1 no
C1 C2 H22 108.6 no
N4 C2 H22 108.6 no
H21 C2 H22 107.8 no
N3 C3 C4 104.6(4) yes
N3 C3 H31 110.6 no
C4 C3 H31 111.5 no
N3 C3 H32 110.8 no
C4 C3 H32 111.0 no
H31 C3 H32 108.3 no
C3 C4 N4 112.3(4) yes
C3 C4 H41 108.9 no
N4 C4 H41 109.3 no
C3 C4 H42 108.7 no
N4 C4 H42 109.5 no
H41 C4 H42 108.0 no
N2 C5 C6 108.0(4) yes
N2 C5 H51 110.5 no
C6 C5 H51 109.9 no
N2 C5 H52 109.9 no
C6 C5 H52 110.2 no
H51 C5 H52 108.4 no
C5 C6 N4 109.5(4) yes
C5 C6 H61 110.3 no
N4 C6 H61 110.1 no
C5 C6 H62 109.5 no
N4 C6 H62 109.5 no
H61 C6 H62 107.9 no
S1 C7 C8 118.8(3) yes
S1 C7 C12 119.8(3) yes
C8 C7 C12 121.3(4) yes
C7 C8 C9 119.0(4) yes
C7 C8 H81 120.4 no
C9 C8 H81 120.6 no
C8 C9 C10 120.8(4) yes
C8 C9 C13 120.5(4) yes
C10 C9 C13 118.6(4) yes
C9 C10 C11 119.0(4) yes
C9 C10 H101 120.3 no
C11 C10 H101 120.7 no
C10 C11 C12 121.2(4) yes
C10 C11 C14 118.9(5) yes
C12 C11 C14 119.9(4) yes
C7 C12 C11 118.7(4) yes
C7 C12 H121 120.8 no
C11 C12 H121 120.5 no
C9 C13 F3 111.6(4) yes
C9 C13 F2 111.8(4) yes
F3 C13 F2 106.8(4) yes
C9 C13 F1 112.8(4) yes
F3 C13 F1 106.3(4) yes
F2 C13 F1 107.2(4) yes
C11 C14 F5 111.5(5) yes
C11 C14 F6 113.9(4) yes
F5 C14 F6 104.8(5) yes
C11 C14 F4 113.3(5) yes
F5 C14 F4 102.7(5) yes
F6 C14 F4 109.6(6) yes
S3 C15 C16 119.1(4) yes
S3 C15 C20 120.1(3) yes
C16 C15 C20 120.7(4) yes
C15 C16 C17 119.0(5) yes
C15 C16 H161 120.1 no
C17 C16 H161 120.9 no
C16 C17 C18 120.8(5) yes
C16 C17 C211 118.1(4) yes
C18 C17 C211 121.0(4) yes
C16 C17 C18 120.8(5) yes
C16 C17 C210 120.4(4) yes
C18 C17 C210 118.2(4) yes
C17 C18 C19 119.9(5) yes
C17 C18 H181 119.9 no
C19 C18 H181 120.3 no
C18 C19 C20 120.5(4) yes
C18 C19 C22 118.4(4) yes
C20 C19 C22 121.1(5) yes
C15 C20 C19 119.1(4) yes
C15 C20 H201 120.1 no
C19 C20 H201 120.8 no
C19 C22 F17 111.2(5) yes
C19 C22 F16 113.5(4) yes
F17 C22 F16 105.0(4) yes
C19 C22 F18 113.7(4) yes
F17 C22 F18 105.6(5) yes
F16 C22 F18 107.1(5) yes
S2 C23 C24 120.4(4) yes
S2 C23 C28 117.4(4) yes
C24 C23 C28 122.2(4) yes
C23 C24 C25 118.0(5) yes
C23 C24 H241 120.9 no
C25 C24 H241 121.1 no
C24 C25 C26 120.7(5) yes
C24 C25 C29 120.1(5) yes
C26 C25 C29 119.2(5) yes
C25 C26 C27 119.7(5) yes
C25 C26 H261 120.0 no
C27 C26 H261 120.3 no
C26 C27 C28 121.0(5) yes
C26 C27 C30 120.4(5) yes
C28 C27 C30 118.6(5) yes
C27 C28 C23 118.4(5) yes
C27 C28 H281 120.3 no
C23 C28 H281 121.3 no
C25 C29 F9 113.0(5) yes
C25 C29 F8 111.3(5) yes
F9 C29 F8 105.3(7) yes
C25 C29 F7 112.7(7) yes
F9 C29 F7 106.0(6) yes
F8 C29 F7 108.0(6) yes
C27 C30 F10 111.5(5) yes
C27 C30 F12 113.3(5) yes
F10 C30 F12 104.6(6) yes
C27 C30 F11 113.6(6) yes
F10 C30 F11 107.1(5) yes
F12 C30 F11 106.1(6) yes
N5 C31 C32 107.5(4) yes
N5 C31 H311 109.9 no
C32 C31 H311 111.0 no
N5 C31 H312 110.3 no
C32 C31 H312 110.6 no
H311 C31 H312 107.6 no
C31 C32 N8 110.7(4) yes
C31 C32 H321 109.3 no
N8 C32 H321 109.1 no
C31 C32 H322 110.1 no
N8 C32 H322 109.5 no
H321 C32 H322 108.1 no
N6 C33 C34 105.7(4) yes
N6 C33 H331 110.0 no
C34 C33 H331 110.6 no
N6 C33 H332 110.6 no
C34 C33 H332 111.7 no
H331 C33 H332 108.2 no
C33 C34 N8 113.8(4) yes
C33 C34 H341 108.6 no
N8 C34 H341 109.0 no
C33 C34 H342 109.0 no
N8 C34 H342 108.6 no
H341 C34 H342 107.7 no
N7 C35 C36 109.0(3) yes
N7 C35 H351 109.4 no
C36 C35 H351 110.7 no
N7 C35 H352 109.9 no
C36 C35 H352 110.1 no
H351 C35 H352 107.8 no
C35 C36 N8 112.6(3) yes
C35 C36 H361 108.7 no
N8 C36 H361 108.8 no
C35 C36 H362 109.6 no
N8 C36 H362 109.2 no
H361 C36 H362 107.9 no
S4 C37 C38 118.6(4) yes
S4 C37 C42 119.6(4) yes
C38 C37 C42 121.7(5) yes
C37 C38 C39 119.1(5) yes
C37 C38 H381 120.8 no
C39 C38 H381 120.1 no
C38 C39 C40 120.2(5) yes
C38 C39 C43 122.6(4) yes
C40 C39 C43 117.1(4) yes
C39 C40 C41 119.8(5) yes
C39 C40 H401 120.3 no
C41 C40 H401 119.9 no
C40 C41 C42 121.0(5) yes
C40 C41 C44 119.2(5) yes
C42 C41 C44 119.9(5) yes
C41 C42 C37 118.1(5) yes
C41 C42 H421 120.9 no
C37 C42 H421 121.0 no
C39 C43 F200 116.70(9) yes
C39 C43 F210 108.66(9) yes
F200 C43 F210 106.13(9) yes
C39 C43 F190 112.57(9) yes
F200 C43 F190 108.41(9) yes
F210 C43 F190 103.34(9) yes
C39 C43 F201 116.97(9) yes
C39 C43 F191 112.39(9) yes
F201 C43 F191 108.61(9) yes
C39 C43 F211 108.56(9) yes
F201 C43 F211 106.30(9) yes
F191 C43 F211 102.90(9) yes
C41 C44 F24 111.4(5) yes
C41 C44 F23 113.3(5) yes
F24 C44 F23 106.2(5) yes
C41 C44 F22 112.9(5) yes
F24 C44 F22 107.4(5) yes
F23 C44 F22 105.2(6) yes
S5 C45 C46 119.8(4) yes
S5 C45 C50 118.9(3) yes
C46 C45 C50 121.3(4) yes
C45 C46 C47 117.6(5) yes
C45 C46 H461 121.2 no
C47 C46 H461 121.2 no
C46 C47 C48 121.8(4) yes
C46 C47 C52 115.5(4) yes
C48 C47 C52 122.8(3) yes
C47 C48 C49 119.8(4) yes
C47 C48 H481 119.5 no
C49 C48 H481 120.7 no
C48 C49 C50 120.4(5) yes
C48 C49 C51 119.0(4) yes
C50 C49 C51 120.7(5) yes
C45 C50 C49 119.2(4) yes
C45 C50 H501 120.8 no
C49 C50 H501 120.0 no
C49 C51 F27 111.8(5) yes
C49 C51 F26 112.0(5) yes
F27 C51 F26 105.1(5) yes
C49 C51 F25 113.0(4) yes
F27 C51 F25 107.3(6) yes
F26 C51 F25 107.3(6) yes
C47 C52 F280 112.14(9) yes
C47 C52 F300 108.90(9) yes
F280 C52 F300 103.00(9) yes
C47 C52 F290 116.87(9) yes
F280 C52 F290 108.42(9) yes
F300 C52 F290 106.46(9) yes
C47 C52 F291 116.89(9) yes
C47 C52 F301 108.34(9) yes
F291 C52 F301 106.00(9) yes
C47 C52 F281 112.67(9) yes
F291 C52 F281 108.71(9) yes
F301 C52 F281 103.12(9) yes
S6 C53 C54 119.0(3) yes
S6 C53 C58 120.1(3) yes
C54 C53 C58 120.7(4) yes
C53 C54 C55 118.8(4) yes
C53 C54 H541 120.6 no
C55 C54 H541 120.5 no
C54 C55 C56 121.1(4) yes
C54 C55 C60 117.8(4) yes
C56 C55 C60 121.0(4) yes
C55 C56 C57 119.1(4) yes
C55 C56 H561 120.8 no
C57 C56 H561 120.2 no
C56 C57 C58 121.3(4) yes
C56 C57 C59 119.9(4) yes
C58 C57 C59 118.8(4) yes
C57 C58 C53 118.9(4) yes
C57 C58 H581 120.4 no
C53 C58 H581 120.7 no
C57 C59 F33 112.0(5) yes
C57 C59 F32 111.7(5) yes
F33 C59 F32 104.7(5) yes
C57 C59 F31 113.7(5) yes
F33 C59 F31 105.8(5) yes
F32 C59 F31 108.4(6) yes
C55 C60 F35 111.2(4) yes
C55 C60 F34 112.6(4) yes
F35 C60 F34 106.8(4) yes
C55 C60 F36 112.3(4) yes
F35 C60 F36 106.5(4) yes
F34 C60 F36 107.1(4) yes
C102 C101 H1011 111.9 no
C102 C101 H1012 111.1 no
H1011 C101 H1012 107.1 no
C102 C101 H1013 111.5 no
H1011 C101 H1013 107.2 no
H1012 C101 H1013 107.8 no
C101 C102 O101 115.5(8) yes
C101 C102 H1021 108.5 no
O101 C102 H1021 109.3 no
C101 C102 H1022 108.0 no
O101 C102 H1022 108.3 no
H1021 C102 H1022 106.9 no
O101 C103 C104 116.4(10) yes
O101 C103 H1031 108.7 no
C104 C103 H1031 107.7 no
O101 C103 H1032 109.2 no
C104 C103 H1032 109.0 no
H1031 C103 H1032 105.4 no
C103 C104 H1041 111.9 no
C103 C104 H1042 110.7 no
H1041 C104 H1042 108.4 no
C103 C104 H1043 109.3 no
H1041 C104 H1043 107.7 no
H1042 C104 H1043 108.7 no
C202 C201 C206 119.0(9) yes
C202 C201 C207 121.6(9) yes
C206 C201 C207 119.4(9) yes
C201 C202 C203 121.0(8) yes
C201 C202 H2021 119.0 no
C203 C202 H2021 120.0 no
C202 C203 C204 122.2(8) yes
C202 C203 H2031 118.4 no
C204 C203 H2031 119.4 no
C203 C204 C205 118.2(8) yes
C203 C204 H2041 121.1 no
C205 C204 H2041 120.8 no
C204 C205 C206 119.3(8) yes
C204 C205 H2051 120.8 no
C206 C205 H2051 119.9 no
C205 C206 C201 120.4(7) yes
C205 C206 H2061 119.5 no
C201 C206 H2061 120.1 no
C201 C207 H2071 111.0 no
C201 C207 H2072 111.4 no
H2071 C207 H2072 107.5 no
C201 C207 H2073 111.5 no
H2071 C207 H2073 107.7 no
H2072 C207 H2073 107.5 no
C17 C211 F140 110.74(9) yes
C17 C211 F130 113.39(9) yes
F140 C211 F130 104.84(9) yes
C17 C211 F150 114.06(9) yes
F140 C211 F150 100.47(9) yes
F130 C211 F150 112.16(9) yes
C17 C210 F141 110.74(9) yes
C17 C210 F151 114.08(9) yes
F141 C210 F151 100.50(9) yes
C17 C210 F131 113.39(9) yes
F141 C210 F131 104.85(9) yes
F151 C210 F131 112.10(9) yes

loop_
_geom_bond_atom_site_label_1
_geom_bond_atom_site_label_2
_geom_bond_distance
_geom_bond_publ_flag
Zr1 N1 2.249(3) yes
Zr1 N2 2.221(4) yes
Zr1 N3 2.252(3) yes
Zr1 N4 2.510(4) yes
Zr1 O3 2.406(3) yes
Zr1 O5 2.421(3) yes
Zr1 O12 2.290(3) yes
Zr1 O13 1.934(3) yes
Zr2 N5 2.216(4) yes
Zr2 N6 2.256(3) yes
Zr2 N7 2.261(3) yes
Zr2 N8 2.500(3) yes
Zr2 O2 2.285(3) yes
Zr2 O8 2.387(3) yes
Zr2 O10 2.390(3) yes
Zr2 O13 1.951(3) yes
S1 N1 1.578(4) yes
S1 O1 1.438(3) yes
S1 O2 1.456(3) yes
S1 C7 1.779(4) yes
S2 N2 1.554(4) yes
S2 O3 1.476(3) yes
S2 O4 1.437(3) yes
S2 C23 1.774(5) yes
S3 N3 1.560(4) yes
S3 O5 1.478(3) yes
S3 O6 1.436(3) yes
S3 C15 1.762(4) yes
S4 N5 1.562(4) yes
S4 O7 1.437(3) yes
S4 O8 1.472(3) yes
S4 C37 1.771(5) yes
S5 N6 1.562(4) yes
S5 O9 1.436(3) yes
S5 O10 1.477(3) yes
S5 C45 1.785(4) yes
S6 N7 1.567(4) yes
S6 O11 1.439(3) yes
S6 O12 1.462(3) yes
S6 C53 1.772(4) yes
N1 C1 1.484(5) yes
N2 C5 1.473(6) yes
N3 C3 1.469(6) yes
N4 C2 1.492(6) yes
N4 C4 1.487(6) yes
N4 C6 1.496(6) yes
N5 C31 1.479(6) yes
N6 C33 1.458(5) yes
N7 C35 1.488(5) yes
N8 C32 1.492(6) yes
N8 C34 1.497(5) yes
N8 C36 1.491(5) yes
O101 C102 1.370(10) yes
O101 C103 1.386(11) yes
F1 C13 1.332(6) yes
F2 C13 1.332(6) yes
F3 C13 1.341(6) yes
F4 C14 1.305(8) yes
F5 C14 1.325(8) yes
F6 C14 1.305(6) yes
F7 C29 1.309(9) yes
F8 C29 1.322(8) yes
F9 C29 1.332(8) yes
F10 C30 1.334(7) yes
F11 C30 1.309(7) yes
F12 C30 1.321(8) yes
F16 C22 1.325(6) yes
F17 C22 1.351(6) yes
F18 C22 1.318(7) yes
F22 C44 1.319(7) yes
F23 C44 1.329(7) yes
F24 C44 1.334(7) yes
F25 C51 1.297(7) yes
F26 C51 1.325(7) yes
F27 C51 1.334(7) yes
F31 C59 1.307(7) yes
F32 C59 1.322(7) yes
F33 C59 1.330(8) yes
F34 C60 1.337(6) yes
F35 C60 1.341(6) yes
F36 C60 1.327(7) yes
C1 C2 1.517(7) yes
C1 H11 0.954 no
C1 H12 0.964 no
C2 H21 0.954 no
C2 H22 0.966 no
C3 C4 1.519(7) yes
C3 H31 0.958 no
C3 H32 0.956 no
C4 H41 0.959 no
C4 H42 0.959 no
C5 C6 1.540(7) yes
C5 H51 0.952 no
C5 H52 0.960 no
C6 H61 0.954 no
C6 H62 0.965 no
C7 C8 1.391(6) yes
C7 C12 1.386(6) yes
C8 C9 1.379(6) yes
C8 H81 0.959 no
C9 C10 1.396(7) yes
C9 C13 1.509(7) yes
C10 C11 1.385(7) yes
C10 H101 0.961 no
C11 C12 1.385(7) yes
C11 C14 1.504(7) yes
C12 H121 0.961 no
C15 C16 1.380(7) yes
C15 C20 1.398(6) yes
C16 C17 1.392(8) yes
C16 H161 0.961 no
C17 C18 1.368(8) yes
C17 C211 1.502(7) yes
C17 C18 1.368(8) yes
C17 C210 1.509(6) yes
C18 C19 1.390(8) yes
C18 H181 0.965 no
C19 C20 1.377(6) yes
C19 C22 1.485(7) yes
C20 H201 0.968 no
C23 C24 1.386(7) yes
C23 C28 1.389(7) yes
C24 C25 1.394(7) yes
C24 H241 0.968 no
C25 C26 1.403(8) yes
C25 C29 1.504(9) yes
C26 C27 1.368(8) yes
C26 H261 0.967 no
C27 C28 1.396(7) yes
C27 C30 1.499(8) yes
C28 H281 0.969 no
C31 C32 1.532(7) yes
C31 H311 0.963 no
C31 H312 0.959 no
C32 H321 0.962 no
C32 H322 0.954 no
C33 C34 1.508(7) yes
C33 H331 0.960 no
C33 H332 0.954 no
C34 H341 0.960 no
C34 H342 0.962 no
C35 C36 1.511(6) yes
C35 H351 0.962 no
C35 H352 0.957 no
C36 H361 0.963 no
C36 H362 0.956 no
C37 C38 1.385(7) yes
C37 C42 1.386(7) yes
C38 C39 1.383(7) yes
C38 H381 0.961 no
C39 C40 1.388(8) yes
C39 C43 1.484(5) yes
C40 C41 1.382(7) yes
C40 H401 0.963 no
C41 C42 1.391(7) yes
C41 C44 1.508(8) yes
C42 H421 0.966 no
C43 F200 1.320(6) yes
C43 F210 1.415(6) yes
C43 F190 1.316(7) yes
C43 F201 1.275(8) yes
C43 F191 1.331(8) yes
C43 F211 1.449(8) yes
C45 C46 1.375(6) yes
C45 C50 1.395(7) yes
C46 C47 1.416(7) yes
C46 H461 0.966 no
C47 C48 1.350(7) yes
C47 C52 1.488(5) yes
C48 C49 1.388(7) yes
C48 H481 0.959 no
C49 C50 1.381(6) yes
C49 C51 1.502(8) yes
C50 H501 0.963 no
C52 F280 1.370(7) yes
C52 F300 1.407(6) yes
C52 F290 1.298(7) yes
C52 F291 1.299(7) yes
C52 F301 1.431(7) yes
C52 F281 1.314(7) yes
C53 C54 1.394(6) yes
C53 C58 1.387(6) yes
C54 C55 1.392(6) yes
C54 H541 0.962 no
C55 C56 1.381(7) yes
C55 C60 1.506(7) yes
C56 C57 1.382(7) yes
C56 H561 0.963 no
C57 C58 1.389(7) yes
C57 C59 1.502(7) yes
C58 H581 0.962 no
C101 C102 1.442(12) yes
C101 H1011 0.968 no
C101 H1012 0.961 no
C101 H1013 0.959 no
C102 H1021 0.961 no
C102 H1022 0.970 no
C103 C104 1.408(14) yes
C103 H1031 0.981 no
C103 H1032 0.970 no
C104 H1041 0.963 no
C104 H1042 0.950 no
C104 H1043 0.958 no
C201 C202 1.358(11) yes
C201 C206 1.382(12) yes
C201 C207 1.516(13) yes
C202 C203 1.357(12) yes
C202 H2021 0.975 no
C203 C204 1.375(11) yes
C203 H2031 0.969 no
C204 C205 1.387(11) yes
C204 H2041 0.980 no
C205 C206 1.411(12) yes
C205 H2051 0.969 no
C206 H2061 0.974 no
C207 H2071 0.960 no
C207 H2072 0.963 no
C207 H2073 0.961 no
C211 F140 1.405(8) yes
C211 F130 1.311(8) yes
C211 F150 1.296(8) yes
F141 C210 1.426(8) yes
C210 F151 1.300(7) yes
C210 F131 1.284(8) yes
